data_7243054
loop_
_publ_author_name
'Xu, Zixuan'
'Su, Linhan'
'Chen, Xiaofen'
'Yang, Ying'

_publ_section_title
;
 A novel ionic AIE smart responsive material with multiple structural
 transformations
;
_journal_issue 34
_journal_name_full 'RSC Advances'
_journal_page_first 20911
_journal_page_last 20915
_journal_paper_doi 10.1039/D1RA03090F
_journal_volume 11
_journal_year 2021
_chemical_formula_sum 'C36 H38 Br2 N4 O2'
_chemical_formula_weight 718.52
_space_group_crystal_system monoclinic
_space_group_IT_number 14
_space_group_name_Hall '-P 2ybc'
_space_group_name_H-M_alt 'P 1 21/c 1'
_atom_sites_solution_hydrogens mixed
_audit_creation_method SHELXL-2014/7
_audit_update_record
;
2019-08-31 deposited with the CCDC.	2021-06-07 downloaded from the CCDC.
;
_cell_angle_alpha 90
_cell_angle_beta 92.478(2)
_cell_angle_gamma 90
_cell_formula_units_Z 4
_cell_length_a 8.30793(16)
_cell_length_b 15.8271(3)
_cell_length_c 25.9265(7)
_cell_measurement_reflns_used 13185
_cell_measurement_temperature 293(2)
_cell_measurement_theta_max 66.600
_cell_measurement_theta_min 3.413
_cell_volume 3405.90(13)
_computing_cell_refinement 'Bruker SAINT'
_computing_data_collection 'Bruker APEX2'
_computing_data_reduction 'Bruker SAINT'
_computing_molecular_graphics 'Bruker SHELXTL'
_computing_publication_material 'Bruker SHELXTL'
_computing_structure_refinement 'SHELXL-2014/7 (Sheldrick, 2014)'
_computing_structure_solution 'SHELXL-2014/7 (Sheldrick, 2014)'
_diffrn_ambient_temperature 293(2)
_diffrn_measured_fraction_theta_full 0.996
_diffrn_measured_fraction_theta_max 0.996
_diffrn_measurement_device_type 'Bruker APE-II CCD'
_diffrn_measurement_method '\f and \w scans'
_diffrn_radiation_type CuK\a
_diffrn_radiation_wavelength 1.54184
_diffrn_reflns_av_R_equivalents 0.0286
_diffrn_reflns_av_unetI/netI 0.0374
_diffrn_reflns_Laue_measured_fraction_full 0.996
_diffrn_reflns_Laue_measured_fraction_max 0.996
_diffrn_reflns_limit_h_max 9
_diffrn_reflns_limit_h_min -5
_diffrn_reflns_limit_k_max 17
_diffrn_reflns_limit_k_min -18
_diffrn_reflns_limit_l_max 30
_diffrn_reflns_limit_l_min -30
_diffrn_reflns_number 13185
_diffrn_reflns_point_group_measured_fraction_full 0.996
_diffrn_reflns_point_group_measured_fraction_max 0.996
_diffrn_reflns_theta_full 66.600
_diffrn_reflns_theta_max 66.600
_diffrn_reflns_theta_min 3.413
_diffrn_source 'fine-focus sealed tube'
_exptl_absorpt_coefficient_mu 3.307
_exptl_absorpt_correction_T_max 0.692
_exptl_absorpt_correction_T_min 0.620
_exptl_absorpt_correction_type multi-scan
_exptl_absorpt_process_details SADABS
_exptl_crystal_colour colourless
_exptl_crystal_density_diffrn 1.401
_exptl_crystal_description block
_exptl_crystal_F_000 1472
_exptl_crystal_size_max 0.160
_exptl_crystal_size_mid 0.140
_exptl_crystal_size_min 0.120
_exptl_transmission_factor_max 0.712
_exptl_transmission_factor_min 0.619
_refine_diff_density_max 1.069
_refine_diff_density_min -0.489
_refine_diff_density_rms 0.109
_refine_ls_extinction_method none
_refine_ls_goodness_of_fit_ref 1.190
_refine_ls_hydrogen_treatment mixed
_refine_ls_matrix_type full
_refine_ls_number_parameters 415
_refine_ls_number_reflns 5976
_refine_ls_number_restraints 0
_refine_ls_restrained_S_all 1.190
_refine_ls_R_factor_all 0.0785
_refine_ls_R_factor_gt 0.0724
_refine_ls_shift/su_max 0.000
_refine_ls_shift/su_mean 0.000
_refine_ls_structure_factor_coef Fsqd
_refine_ls_weighting_details 'w=1/[\s^2^(Fo^2^)+(0.0307P)^2^+26.4830P] where P=(Fo^2^+2Fc^2^)/3'
_refine_ls_weighting_scheme calc
_refine_ls_wR_factor_gt 0.1754
_refine_ls_wR_factor_ref 0.1781
_reflns_Friedel_coverage 0.000
_reflns_number_gt 5359
_reflns_number_total 5976
_reflns_threshold_expression 'I > 2\s(I)'
_cod_data_source_file d1ra03090f2.cif
_cod_data_source_block xuzx_0530
_cod_original_sg_symbol_H-M 'P 21/c'
_cod_database_code 7243054
_shelx_shelxl_version_number 2014/7
_shelx_space_group_comment
;
The symmetry employed for this shelxl refinement is uniquely defined
by the following loop, which should always be used as a source of
symmetry information in preference to the above space-group names.
They are only intended as comments.
;
_shelx_estimated_absorpt_t_min 0.620
_shelx_estimated_absorpt_t_max 0.692

loop_
_space_group_symop_operation_xyz
'x, y, z'
'-x, y+1/2, -z+1/2'
'-x, -y, -z'
'x, -y-1/2, z-1/2'

loop_
_atom_site_label
_atom_site_type_symbol
_atom_site_fract_x
_atom_site_fract_y
_atom_site_fract_z
_atom_site_U_iso_or_equiv
_atom_site_adp_type
_atom_site_occupancy
_atom_site_site_symmetry_order
_atom_site_calc_flag
_atom_site_refinement_flags_posn
_atom_site_refinement_flags_adp
_atom_site_refinement_flags_occupancy
_atom_site_disorder_assembly
_atom_site_disorder_group
Br2 Br 0.79524(9) 0.72391(6) 0.22455(3) 0.0458(2) Uani 1 1 d . . . . .
Br1 Br 0.96074(10) 0.03024(5) 0.10978(3) 0.0460(2) Uani 1 1 d . . . . .
N4 N 0.4000(5) 0.9031(3) 0.00406(19) 0.0225(10) Uani 1 1 d . . . . .
C14 C 0.1609(7) 0.7632(4) 0.0179(2) 0.0234(12) Uani 1 1 d . . . . .
H14 H 0.1721 0.7710 -0.0174 0.028 Uiso 1 1 calc R U . . .
C12 C 0.0555(7) 0.5864(4) 0.1092(2) 0.0207(11) Uani 1 1 d . . . . .
N3 N 0.6459(6) 0.8718(3) -0.0103(2) 0.0293(11) Uani 1 1 d . . . . .
C15 C 0.1924(6) 0.8301(4) 0.0517(2) 0.0231(12) Uani 1 1 d . . . . .
C23 C -0.0732(7) 0.5410(4) 0.0911(2) 0.0225(12) Uani 1 1 d . . . . .
N2 N 0.6045(6) 0.4290(3) 0.2720(2) 0.0286(11) Uani 1 1 d . . . . .
C3 C 0.7656(8) 0.4411(4) 0.2674(2) 0.0324(14) Uani 1 1 d . . . . .
H3 H 0.8206 0.4920 0.2713 0.039 Uiso 1 1 calc R U . . .
C4AA C 0.0925(6) 0.6721(3) 0.0885(2) 0.0199(11) Uani 1 1 d . . . . .
C8 C 0.3333(7) 0.5625(4) 0.1487(2) 0.0263(13) Uani 1 1 d . . . . .
H8 H 0.3767 0.5806 0.1181 0.032 Uiso 1 1 calc R U . . .
C17 C 0.1211(7) 0.7405(4) 0.1221(2) 0.0252(12) Uani 1 1 d . . . . .
H17 H 0.1074 0.7334 0.1572 0.030 Uiso 1 1 calc R U . . .
C18 C 0.2493(7) 0.9137(4) 0.0319(2) 0.0269(13) Uani 1 1 d . . . . .
H18A H 0.1667 0.9380 0.0089 0.032 Uiso 1 1 calc R U . . .
H18B H 0.2681 0.9523 0.0607 0.032 Uiso 1 1 calc R U . . .
C30 C -0.2047(7) 0.5808(4) 0.0584(2) 0.0227(12) Uani 1 1 d . . . . .
C7 C 0.4358(7) 0.5405(4) 0.1904(2) 0.0288(13) Uani 1 1 d . . . . .
H7 H 0.5468 0.5441 0.1875 0.035 Uiso 1 1 calc R U . . .
C0AA C -0.4302(7) 0.6776(4) 0.0514(2) 0.0292(13) Uani 1 1 d . . . . .
H0AA H -0.4938 0.7188 0.0660 0.035 Uiso 1 1 calc R U . . .
C31 C -0.2984(7) 0.6443(4) 0.0794(2) 0.0241(12) Uani 1 1 d . . . . .
H31 H -0.2725 0.6645 0.1124 0.029 Uiso 1 1 calc R U . . .
C33 C -0.3747(8) 0.5871(4) -0.0193(3) 0.0344(15) Uani 1 1 d . . . . .
H33 H -0.3993 0.5684 -0.0528 0.041 Uiso 1 1 calc R U . . .
C9 C 0.1673(7) 0.5580(4) 0.1521(2) 0.0228(12) Uani 1 1 d . . . . .
C11 C 0.2083(7) 0.5082(4) 0.2401(2) 0.0296(14) Uani 1 1 d . . . . .
H11 H 0.1652 0.4895 0.2705 0.035 Uiso 1 1 calc R U . . .
C24 C -0.0991(8) 0.4498(4) 0.1035(2) 0.0250(13) Uani 1 1 d . . . . .
C29 C -0.2505(8) 0.4185(4) 0.1104(2) 0.0328(15) Uani 1 1 d . . . . .
H29 H -0.3378 0.4553 0.1086 0.039 Uiso 1 1 calc R U . . .
C13 C 0.1130(7) 0.6853(4) 0.0361(2) 0.0233(12) Uani 1 1 d . . . . .
H13 H 0.0943 0.6412 0.0129 0.028 Uiso 1 1 calc R U . . .
C32 C -0.4662(7) 0.6493(4) 0.0019(2) 0.0294(14) Uani 1 1 d . . . . .
H32 H -0.5528 0.6724 -0.0171 0.035 Uiso 1 1 calc R U . . .
C19 C 0.5438(7) 0.8863(4) 0.0262(2) 0.0271(13) Uani 1 1 d . . . . .
H19 H 0.5682 0.8851 0.0615 0.033 Uiso 1 1 calc R U . . .
C16 C 0.1696(7) 0.8183(4) 0.1038(2) 0.0285(13) Uani 1 1 d . . . . .
H16 H 0.1870 0.8629 0.1267 0.034 Uiso 1 1 calc R U . . .
C6 C 0.3733(7) 0.5129(4) 0.2364(2) 0.0276(13) Uani 1 1 d . . . . .
C25 C 0.0321(9) 0.3930(4) 0.1064(2) 0.0351(15) Uani 1 1 d . . . . .
H25 H 0.1363 0.4124 0.1020 0.042 Uiso 1 1 calc R U . . .
N1 N 0.7057(7) 0.3084(3) 0.2529(2) 0.0339(13) Uani 1 1 d . . . . .
C20 C 0.4109(7) 0.8980(4) -0.0488(2) 0.0298(13) Uani 1 1 d . . . . .
H20 H 0.3280 0.9069 -0.0734 0.036 Uiso 1 1 calc R U . . .
C10 C 0.1061(7) 0.5311(4) 0.1986(2) 0.0274(13) Uani 1 1 d . . . . .
H10 H -0.0048 0.5285 0.2019 0.033 Uiso 1 1 calc R U . . .
C34 C -0.2456(7) 0.5521(4) 0.0090(2) 0.0276(13) Uani 1 1 d . . . . .
H34 H -0.1858 0.5090 -0.0053 0.033 Uiso 1 1 calc R U . . .
C26 C 0.0042(11) 0.3080(4) 0.1159(3) 0.0443(19) Uani 1 1 d . . . . .
H26 H 0.0907 0.2707 0.1179 0.053 Uiso 1 1 calc R U . . .
C28 C -0.2773(9) 0.3332(4) 0.1201(3) 0.0397(17) Uani 1 1 d . . . . .
H28 H -0.3811 0.3136 0.1250 0.048 Uiso 1 1 calc R U . . .
C21 C 0.5652(8) 0.8776(4) -0.0579(3) 0.0336(14) Uani 1 1 d . . . . .
H21 H 0.6085 0.8691 -0.0899 0.040 Uiso 1 1 calc R U . . .
C1 C 0.7171(11) 0.2178(5) 0.2426(3) 0.051(2) Uani 1 1 d . . . . .
H1A H 0.6717 0.1868 0.2703 0.077 Uiso 1 1 calc R U . . .
H1B H 0.8281 0.2024 0.2399 0.077 Uiso 1 1 calc R U . . .
H1C H 0.6589 0.2049 0.2108 0.077 Uiso 1 1 calc R U . . .
C4 C 0.5700(8) 0.3486(4) 0.2626(3) 0.0342(15) Uani 1 1 d . . . . .
H4 H 0.4680 0.3244 0.2628 0.041 Uiso 1 1 calc R U . . .
C22 C 0.8141(7) 0.8459(5) -0.0017(3) 0.0432(18) Uani 1 1 d . . . . .
H22A H 0.8537 0.8656 0.0315 0.065 Uiso 1 1 calc R U . . .
H22B H 0.8777 0.8698 -0.0281 0.065 Uiso 1 1 calc R U . . .
H22C H 0.8212 0.7854 -0.0029 0.065 Uiso 1 1 calc R U . . .
C5 C 0.4841(8) 0.4943(5) 0.2828(2) 0.0354(15) Uani 1 1 d . . . . .
H5A H 0.5393 0.5458 0.2935 0.042 Uiso 1 1 calc R U . . .
H5B H 0.4204 0.4756 0.3111 0.042 Uiso 1 1 calc R U . . .
C27 C -0.1483(11) 0.2780(4) 0.1225(3) 0.0444(19) Uani 1 1 d . . . . .
H27 H -0.1648 0.2209 0.1286 0.053 Uiso 1 1 calc R U . . .
C2 C 0.8309(8) 0.3655(4) 0.2560(3) 0.0354(15) Uani 1 1 d . . . . .
H2 H 0.9391 0.3542 0.2512 0.043 Uiso 1 1 calc R U . . .
O1 O 0.7111(8) 0.8699(5) 0.1338(2) 0.0530(15) Uani 1 1 d . . . . .
O2 O 0.7351(7) 0.6394(4) 0.3371(2) 0.0566(15) Uani 1 1 d . . . . .
H1D H 0.786(12) 0.904(7) 0.127(4) 0.07(3) Uiso 1 1 d . . . . .
H2A H 0.841(13) 0.610(7) 0.342(4) 0.09(4) Uiso 1 1 d . . . . .
H1E H 0.756(17) 0.830(9) 0.153(6) 0.14(6) Uiso 1 1 d . . . . .
H2B H 0.773(16) 0.669(8) 0.307(5) 0.12(5) Uiso 1 1 d . . . . .

loop_
_atom_site_aniso_label
_atom_site_aniso_U_11
_atom_site_aniso_U_22
_atom_site_aniso_U_33
_atom_site_aniso_U_23
_atom_site_aniso_U_13
_atom_site_aniso_U_12
Br2 0.0373(4) 0.0617(5) 0.0386(4) 0.0046(4) 0.0033(3) 0.0073(4)
Br1 0.0460(4) 0.0425(4) 0.0494(5) 0.0062(3) 0.0012(3) 0.0148(4)
N4 0.016(2) 0.019(2) 0.033(3) 0.005(2) 0.0049(19) -0.0019(19)
C14 0.023(3) 0.023(3) 0.025(3) 0.001(2) 0.006(2) 0.004(2)
C12 0.021(3) 0.020(3) 0.021(3) 0.003(2) 0.002(2) 0.002(2)
N3 0.021(3) 0.030(3) 0.037(3) 0.010(2) 0.004(2) -0.001(2)
C15 0.013(3) 0.023(3) 0.033(3) 0.004(2) 0.002(2) 0.001(2)
C23 0.026(3) 0.020(3) 0.021(3) 0.003(2) 0.002(2) 0.002(2)
N2 0.028(3) 0.027(3) 0.030(3) 0.003(2) -0.008(2) 0.000(2)
C3 0.030(3) 0.033(3) 0.034(3) 0.002(3) -0.003(3) -0.009(3)
C4AA 0.013(2) 0.018(3) 0.028(3) 0.003(2) -0.003(2) -0.001(2)
C8 0.022(3) 0.030(3) 0.027(3) 0.002(3) -0.001(2) 0.004(2)
C17 0.031(3) 0.024(3) 0.020(3) 0.000(2) 0.001(2) 0.002(2)
C18 0.022(3) 0.020(3) 0.039(3) 0.003(3) 0.004(2) 0.000(2)
C30 0.024(3) 0.018(3) 0.026(3) 0.003(2) 0.001(2) 0.001(2)
C7 0.025(3) 0.031(3) 0.030(3) 0.003(3) -0.003(2) 0.002(3)
C0AA 0.025(3) 0.023(3) 0.040(4) 0.005(3) 0.004(3) 0.005(2)
C31 0.021(3) 0.023(3) 0.027(3) 0.001(2) -0.002(2) 0.001(2)
C33 0.033(3) 0.039(4) 0.031(3) 0.000(3) -0.010(3) 0.003(3)
C9 0.023(3) 0.020(3) 0.025(3) 0.003(2) -0.001(2) 0.000(2)
C11 0.031(3) 0.029(3) 0.029(3) 0.007(3) -0.001(3) -0.001(3)
C24 0.039(3) 0.018(3) 0.017(3) -0.002(2) -0.007(2) 0.004(2)
C29 0.046(4) 0.025(3) 0.026(3) 0.006(3) -0.006(3) -0.011(3)
C13 0.024(3) 0.023(3) 0.023(3) -0.005(2) -0.002(2) 0.001(2)
C32 0.018(3) 0.036(3) 0.034(3) 0.008(3) -0.003(2) 0.002(3)
C19 0.024(3) 0.025(3) 0.033(3) 0.006(3) 0.001(2) -0.008(2)
C16 0.031(3) 0.025(3) 0.029(3) -0.002(3) -0.002(3) -0.002(3)
C6 0.027(3) 0.025(3) 0.030(3) 0.002(3) -0.005(2) 0.000(2)
C25 0.051(4) 0.027(3) 0.027(3) 0.001(3) 0.002(3) 0.012(3)
N1 0.042(3) 0.029(3) 0.030(3) 0.010(2) -0.005(2) -0.002(2)
C20 0.027(3) 0.032(3) 0.030(3) 0.002(3) -0.002(2) -0.002(3)
C10 0.022(3) 0.031(3) 0.028(3) 0.002(3) -0.002(2) -0.002(3)
C34 0.023(3) 0.025(3) 0.035(3) -0.004(3) -0.001(2) 0.006(2)
C26 0.080(6) 0.023(3) 0.029(3) 0.000(3) -0.005(4) 0.014(4)
C28 0.054(4) 0.033(4) 0.032(3) 0.005(3) -0.006(3) -0.023(3)
C21 0.039(4) 0.030(3) 0.033(3) 0.003(3) 0.007(3) -0.002(3)
C1 0.075(6) 0.028(4) 0.051(5) 0.004(3) 0.006(4) 0.009(4)
C4 0.031(3) 0.034(4) 0.037(4) 0.004(3) -0.008(3) -0.007(3)
C22 0.018(3) 0.053(5) 0.059(5) 0.011(4) 0.007(3) 0.010(3)
C5 0.032(3) 0.044(4) 0.030(3) 0.001(3) -0.005(3) 0.009(3)
C27 0.083(6) 0.021(3) 0.029(3) 0.003(3) -0.003(4) -0.008(4)
C2 0.032(3) 0.039(4) 0.035(3) 0.002(3) -0.005(3) -0.008(3)
O1 0.054(4) 0.059(4) 0.045(3) 0.005(3) -0.010(3) 0.003(3)
O2 0.052(4) 0.076(4) 0.043(3) 0.005(3) 0.010(3) -0.013(3)

loop_
_atom_type_symbol
_atom_type_description
_atom_type_scat_dispersion_real
_atom_type_scat_dispersion_imag
_atom_type_scat_source
C C 0.0181 0.0091 'International Tables Vol C Tables 4.2.6.8 and 6.1.1.4'
H H 0.0000 0.0000 'International Tables Vol C Tables 4.2.6.8 and 6.1.1.4'
N N 0.0311 0.0180 'International Tables Vol C Tables 4.2.6.8 and 6.1.1.4'
O O 0.0492 0.0322 'International Tables Vol C Tables 4.2.6.8 and 6.1.1.4'
Br Br -0.6763 1.2805 'International Tables Vol C Tables 4.2.6.8 and 6.1.1.4'

loop_
_geom_angle_atom_site_label_1
_geom_angle_atom_site_label_2
_geom_angle_atom_site_label_3
_geom_angle
_geom_angle_site_symmetry_1
_geom_angle_site_symmetry_3
_geom_angle_publ_flag
C19 N4 C20 108.8(5) . . ?
C19 N4 C18 125.1(5) . . ?
C20 N4 C18 125.7(5) . . ?
C13 C14 C15 120.7(5) . . ?
C13 C14 H14 119.6 . . ?
C15 C14 H14 119.6 . . ?
C23 C12 C9 123.9(5) . . ?
C23 C12 C4AA 121.9(5) . . ?
C9 C12 C4AA 114.2(5) . . ?
C19 N3 C21 109.1(5) . . ?
C19 N3 C22 125.4(6) . . ?
C21 N3 C22 125.3(6) . . ?
C16 C15 C14 118.8(5) . . ?
C16 C15 C18 120.6(5) . . ?
C14 C15 C18 120.5(5) . . ?
C12 C23 C30 121.4(5) . . ?
C12 C23 C24 123.7(5) . . ?
C30 C23 C24 114.8(5) . . ?
C4 N2 C3 108.9(6) . . ?
C4 N2 C5 124.4(6) . . ?
C3 N2 C5 126.6(6) . . ?
C2 C3 N2 107.5(6) . . ?
C2 C3 H3 126.3 . . ?
N2 C3 H3 126.3 . . ?
C13 C4AA C17 117.7(5) . . ?
C13 C4AA C12 121.4(5) . . ?
C17 C4AA C12 120.7(5) . . ?
C9 C8 C7 120.9(6) . . ?
C9 C8 H8 119.5 . . ?
C7 C8 H8 119.5 . . ?
C16 C17 C4AA 121.2(5) . . ?
C16 C17 H17 119.4 . . ?
C4AA C17 H17 119.4 . . ?
N4 C18 C15 110.5(5) . . ?
N4 C18 H18A 109.5 . . ?
C15 C18 H18A 109.5 . . ?
N4 C18 H18B 109.5 . . ?
C15 C18 H18B 109.5 . . ?
H18A C18 H18B 108.1 . . ?
C34 C30 C31 118.5(5) . . ?
C34 C30 C23 122.0(5) . . ?
C31 C30 C23 119.2(5) . . ?
C8 C7 C6 120.4(6) . . ?
C8 C7 H7 119.8 . . ?
C6 C7 H7 119.8 . . ?
C32 C0AA C31 119.8(6) . . ?
C32 C0AA H0AA 120.1 . . ?
C31 C0AA H0AA 120.1 . . ?
C0AA C31 C30 120.6(6) . . ?
C0AA C31 H31 119.7 . . ?
C30 C31 H31 119.7 . . ?
C32 C33 C34 120.1(6) . . ?
C32 C33 H33 119.9 . . ?
C34 C33 H33 119.9 . . ?
C8 C9 C10 118.1(5) . . ?
C8 C9 C12 121.8(5) . . ?
C10 C9 C12 120.0(5) . . ?
C6 C11 C10 120.6(6) . . ?
C6 C11 H11 119.7 . . ?
C10 C11 H11 119.7 . . ?
C29 C24 C25 118.2(6) . . ?
C29 C24 C23 121.2(6) . . ?
C25 C24 C23 120.5(6) . . ?
C24 C29 C28 121.9(7) . . ?
C24 C29 H29 119.0 . . ?
C28 C29 H29 119.0 . . ?
C14 C13 C4AA 121.0(5) . . ?
C14 C13 H13 119.5 . . ?
C4AA C13 H13 119.5 . . ?
C33 C32 C0AA 120.3(6) . . ?
C33 C32 H32 119.9 . . ?
C0AA C32 H32 119.9 . . ?
N3 C19 N4 108.6(5) . . ?
N3 C19 H19 125.7 . . ?
N4 C19 H19 125.7 . . ?
C15 C16 C17 120.5(6) . . ?
C15 C16 H16 119.8 . . ?
C17 C16 H16 119.8 . . ?
C11 C6 C7 118.9(6) . . ?
C11 C6 C5 120.5(6) . . ?
C7 C6 C5 120.4(6) . . ?
C26 C25 C24 119.4(7) . . ?
C26 C25 H25 120.3 . . ?
C24 C25 H25 120.3 . . ?
C4 N1 C2 108.7(6) . . ?
C4 N1 C1 124.5(6) . . ?
C2 N1 C1 126.8(6) . . ?
C21 C20 N4 106.9(5) . . ?
C21 C20 H20 126.6 . . ?
N4 C20 H20 126.6 . . ?
C11 C10 C9 121.0(6) . . ?
C11 C10 H10 119.5 . . ?
C9 C10 H10 119.5 . . ?
C33 C34 C30 120.7(6) . . ?
C33 C34 H34 119.7 . . ?
C30 C34 H34 119.7 . . ?
C27 C26 C25 121.3(7) . . ?
C27 C26 H26 119.3 . . ?
C25 C26 H26 119.3 . . ?
C27 C28 C29 119.4(7) . . ?
C27 C28 H28 120.3 . . ?
C29 C28 H28 120.3 . . ?
C20 C21 N3 106.7(6) . . ?
C20 C21 H21 126.7 . . ?
N3 C21 H21 126.7 . . ?
N1 C1 H1A 109.5 . . ?
N1 C1 H1B 109.5 . . ?
H1A C1 H1B 109.5 . . ?
N1 C1 H1C 109.5 . . ?
H1A C1 H1C 109.5 . . ?
H1B C1 H1C 109.5 . . ?
N2 C4 N1 108.4(6) . . ?
N2 C4 H4 125.8 . . ?
N1 C4 H4 125.8 . . ?
N3 C22 H22A 109.5 . . ?
N3 C22 H22B 109.5 . . ?
H22A C22 H22B 109.5 . . ?
N3 C22 H22C 109.5 . . ?
H22A C22 H22C 109.5 . . ?
H22B C22 H22C 109.5 . . ?
N2 C5 C6 112.4(5) . . ?
N2 C5 H5A 109.1 . . ?
C6 C5 H5A 109.1 . . ?
N2 C5 H5B 109.1 . . ?
C6 C5 H5B 109.1 . . ?
H5A C5 H5B 107.9 . . ?
C26 C27 C28 119.7(6) . . ?
C26 C27 H27 120.2 . . ?
C28 C27 H27 120.2 . . ?
C3 C2 N1 106.5(6) . . ?
C3 C2 H2 126.7 . . ?
N1 C2 H2 126.7 . . ?
H1D O1 H1E 106(10) . . ?
H2A O2 H2B 91(9) . . ?

loop_
_geom_bond_atom_site_label_1
_geom_bond_atom_site_label_2
_geom_bond_distance
_geom_bond_site_symmetry_2
_geom_bond_publ_flag
N4 C19 1.329(8) . ?
N4 C20 1.379(8) . ?
N4 C18 1.483(7) . ?
C14 C13 1.384(8) . ?
C14 C15 1.393(8) . ?
C14 H14 0.9300 . ?
C12 C23 1.354(8) . ?
C12 C9 1.487(8) . ?
C12 C4AA 1.496(8) . ?
N3 C19 1.319(8) . ?
N3 C21 1.381(8) . ?
N3 C22 1.464(8) . ?
C15 C16 1.385(8) . ?
C15 C18 1.503(8) . ?
C23 C30 1.492(8) . ?
C23 C24 1.497(8) . ?
N2 C4 1.325(8) . ?
N2 C3 1.362(8) . ?
N2 C5 1.474(8) . ?
C3 C2 1.351(10) . ?
C3 H3 0.9300 . ?
C4AA C13 1.395(8) . ?
C4AA C17 1.402(8) . ?
C8 C9 1.388(8) . ?
C8 C7 1.392(8) . ?
C8 H8 0.9300 . ?
C17 C16 1.386(8) . ?
C17 H17 0.9300 . ?
C18 H18A 0.9700 . ?
C18 H18B 0.9700 . ?
C30 C34 1.389(8) . ?
C30 C31 1.397(8) . ?
C7 C6 1.392(9) . ?
C7 H7 0.9300 . ?
C0AA C32 1.379(9) . ?
C0AA C31 1.391(8) . ?
C0AA H0AA 0.9300 . ?
C31 H31 0.9300 . ?
C33 C32 1.374(9) . ?
C33 C34 1.389(8) . ?
C33 H33 0.9300 . ?
C9 C10 1.395(8) . ?
C11 C6 1.380(9) . ?
C11 C10 1.388(8) . ?
C11 H11 0.9300 . ?
C24 C29 1.371(9) . ?
C24 C25 1.413(9) . ?
C29 C28 1.393(9) . ?
C29 H29 0.9300 . ?
C13 H13 0.9300 . ?
C32 H32 0.9300 . ?
C19 H19 0.9300 . ?
C16 H16 0.9300 . ?
C6 C5 1.511(8) . ?
C25 C26 1.389(10) . ?
C25 H25 0.9300 . ?
N1 C4 1.328(9) . ?
N1 C2 1.377(8) . ?
N1 C1 1.462(9) . ?
C20 C21 1.353(9) . ?
C20 H20 0.9300 . ?
C10 H10 0.9300 . ?
C34 H34 0.9300 . ?
C26 C27 1.370(12) . ?
C26 H26 0.9300 . ?
C28 C27 1.382(11) . ?
C28 H28 0.9300 . ?
C21 H21 0.9300 . ?
C1 H1A 0.9600 . ?
C1 H1B 0.9600 . ?
C1 H1C 0.9600 . ?
C4 H4 0.9300 . ?
C22 H22A 0.9600 . ?
C22 H22B 0.9600 . ?
C22 H22C 0.9600 . ?
C5 H5A 0.9700 . ?
C5 H5B 0.9700 . ?
C27 H27 0.9300 . ?
C2 H2 0.9300 . ?
O1 H1D 0.85(10) . ?
O1 H1E 0.87(15) . ?
O2 H2A 1.00(11) . ?
O2 H2B 0.98(14) . ?

loop_
_geom_hbond_atom_site_label_D
_geom_hbond_atom_site_label_H
_geom_hbond_atom_site_label_A
_geom_hbond_distance_DH
_geom_hbond_distance_HA
_geom_hbond_distance_DA
_geom_hbond_angle_DHA
_geom_hbond_site_symmetry_A
O2 H2B Br2 0.98(14) 2.32(14) 3.268(6) 163(11) .
O1 H1E Br2 0.87(15) 2.52(15) 3.350(7) 159(12) .
O2 H2A Br1 1.00(11) 2.38(11) 3.312(7) 154(9) 2_755
O1 H1D Br1 0.85(10) 2.52(11) 3.353(7) 167(9) 1_565
C2 H2 Br2 0.93 3.07 3.845(7) 142.4 2_745
C5 H5B O1 0.97 2.48 3.388(10) 155.3 2_645
C5 H5A O2 0.97 2.44 3.369(9) 160.0 .
C22 H22B Br1 0.96 3.01 3.955(7) 170.3 3_765
C4 H4 Br2 0.93 2.74 3.647(7) 166.7 2_645
C21 H21 O2 0.93 2.21 3.133(9) 172.8 4_575
C20 H20 Br1 0.93 2.73 3.592(6) 155.1 3_665
C19 H19 O1 0.93 2.19 3.074(8) 159.0 .
O2 H2B Br2 0.98(14) 2.32(14) 3.268(6) 163(11) .
O1 H1E Br2 0.87(15) 2.52(15) 3.350(7) 159(12) .
O2 H2A Br1 1.00(11) 2.38(11) 3.312(7) 154(9) 2_755
O1 H1D Br1 0.85(10) 2.52(11) 3.353(7) 167(9) 1_565
C2 H2 Br2 0.93 3.07 3.845(7) 142.4 2_745
C5 H5B O1 0.97 2.48 3.388(10) 155.3 2_645
C5 H5A O2 0.97 2.44 3.369(9) 160.0 .
C22 H22B Br1 0.96 3.01 3.955(7) 170.3 3_765
C4 H4 Br2 0.93 2.74 3.647(7) 166.7 2_645
C21 H21 O2 0.93 2.21 3.133(9) 172.8 4_575
C20 H20 Br1 0.93 2.73 3.592(6) 155.1 3_665
C19 H19 O1 0.93 2.19 3.074(8) 159.0 .
C19 H19 O1 0.93 2.19 3.074(8) 159.0 .
C21 H21 O2 0.93 2.21 3.133(9) 172.8 4_575
C4 H4 Br2 0.93 2.74 3.647(7) 166.7 2_645
C5 H5A O2 0.97 2.44 3.369(9) 160.0 .
C5 H5B O1 0.97 2.48 3.388(10) 155.3 2_645
C2 H2 Br2 0.93 3.07 3.845(7) 142.4 2_745
O1 H1E Br2 0.87(15) 2.52(15) 3.350(7) 159(12) .
O2 H2B Br2 0.98(14) 2.32(14) 3.268(6) 163(11) .
C19 H19 O1 0.93 2.19 3.074(8) 159.0 .
C20 H20 Br1 0.93 2.73 3.592(6) 155.1 3_665
C21 H21 O2 0.93 2.21 3.133(9) 172.8 4_575
C4 H4 Br2 0.93 2.74 3.647(7) 166.7 2_645
C22 H22B Br1 0.96 3.01 3.955(7) 170.3 3_765
C5 H5A O2 0.97 2.44 3.369(9) 160.0 .
C5 H5B O1 0.97 2.48 3.388(10) 155.3 2_645
C2 H2 Br2 0.93 3.07 3.845(7) 142.4 2_745
O1 H1D Br1 0.85(10) 2.52(11) 3.353(7) 167(9) 1_565
O2 H2A Br1 1.00(11) 2.38(11) 3.312(7) 154(9) 2_755
O1 H1E Br2 0.87(15) 2.52(15) 3.350(7) 159(12) .
O2 H2B Br2 0.98(14) 2.32(14) 3.268(6) 163(11) .

loop_
_geom_torsion_atom_site_label_1
_geom_torsion_atom_site_label_2
_geom_torsion_atom_site_label_3
_geom_torsion_atom_site_label_4
_geom_torsion
_geom_torsion_site_symmetry_1
_geom_torsion_site_symmetry_2
_geom_torsion_site_symmetry_3
_geom_torsion_site_symmetry_4
_geom_torsion_publ_flag
C13 C14 C15 C16 -2.2(8) . . . . ?
C13 C14 C15 C18 178.1(5) . . . . ?
C9 C12 C23 C30 163.5(5) . . . . ?
C4AA C12 C23 C30 -13.7(8) . . . . ?
C9 C12 C23 C24 -14.0(9) . . . . ?
C4AA C12 C23 C24 168.7(5) . . . . ?
C4 N2 C3 C2 -1.3(7) . . . . ?
C5 N2 C3 C2 -178.3(6) . . . . ?
C23 C12 C4AA C13 -56.0(8) . . . . ?
C9 C12 C4AA C13 126.5(6) . . . . ?
C23 C12 C4AA C17 129.5(6) . . . . ?
C9 C12 C4AA C17 -48.0(7) . . . . ?
C13 C4AA C17 C16 -0.6(8) . . . . ?
C12 C4AA C17 C16 174.1(5) . . . . ?
C19 N4 C18 C15 -72.2(7) . . . . ?
C20 N4 C18 C15 98.9(7) . . . . ?
C16 C15 C18 N4 122.7(6) . . . . ?
C14 C15 C18 N4 -57.6(7) . . . . ?
C12 C23 C30 C34 121.1(7) . . . . ?
C24 C23 C30 C34 -61.1(7) . . . . ?
C12 C23 C30 C31 -64.1(8) . . . . ?
C24 C23 C30 C31 113.7(6) . . . . ?
C9 C8 C7 C6 0.2(9) . . . . ?
C32 C0AA C31 C30 -1.8(9) . . . . ?
C34 C30 C31 C0AA 0.4(9) . . . . ?
C23 C30 C31 C0AA -174.6(5) . . . . ?
C7 C8 C9 C10 0.4(9) . . . . ?
C7 C8 C9 C12 176.1(6) . . . . ?
C23 C12 C9 C8 133.3(6) . . . . ?
C4AA C12 C9 C8 -49.2(8) . . . . ?
C23 C12 C9 C10 -51.0(8) . . . . ?
C4AA C12 C9 C10 126.4(6) . . . . ?
C12 C23 C24 C29 143.8(6) . . . . ?
C30 C23 C24 C29 -33.9(8) . . . . ?
C12 C23 C24 C25 -38.7(8) . . . . ?
C30 C23 C24 C25 143.6(6) . . . . ?
C25 C24 C29 C28 0.0(9) . . . . ?
C23 C24 C29 C28 177.7(6) . . . . ?
C15 C14 C13 C4AA 1.1(9) . . . . ?
C17 C4AA C13 C14 0.3(8) . . . . ?
C12 C4AA C13 C14 -174.3(5) . . . . ?
C34 C33 C32 C0AA 0.2(10) . . . . ?
C31 C0AA C32 C33 1.5(9) . . . . ?
C21 N3 C19 N4 -1.2(7) . . . . ?
C22 N3 C19 N4 -176.0(6) . . . . ?
C20 N4 C19 N3 0.7(7) . . . . ?
C18 N4 C19 N3 173.1(5) . . . . ?
C14 C15 C16 C17 2.0(9) . . . . ?
C18 C15 C16 C17 -178.3(5) . . . . ?
C4AA C17 C16 C15 -0.6(9) . . . . ?
C10 C11 C6 C7 -0.5(10) . . . . ?
C10 C11 C6 C5 175.3(6) . . . . ?
C8 C7 C6 C11 -0.2(9) . . . . ?
C8 C7 C6 C5 -176.1(6) . . . . ?
C29 C24 C25 C26 0.2(9) . . . . ?
C23 C24 C25 C26 -177.5(6) . . . . ?
C19 N4 C20 C21 0.1(7) . . . . ?
C18 N4 C20 C21 -172.2(5) . . . . ?
C6 C11 C10 C9 1.2(10) . . . . ?
C8 C9 C10 C11 -1.1(9) . . . . ?
C12 C9 C10 C11 -176.9(6) . . . . ?
C32 C33 C34 C30 -1.6(10) . . . . ?
C31 C30 C34 C33 1.3(9) . . . . ?
C23 C30 C34 C33 176.2(6) . . . . ?
C24 C25 C26 C27 0.1(10) . . . . ?
C24 C29 C28 C27 -0.5(10) . . . . ?
N4 C20 C21 N3 -0.8(7) . . . . ?
C19 N3 C21 C20 1.2(7) . . . . ?
C22 N3 C21 C20 176.1(6) . . . . ?
C3 N2 C4 N1 1.0(7) . . . . ?
C5 N2 C4 N1 178.1(5) . . . . ?
C2 N1 C4 N2 -0.3(7) . . . . ?
C1 N1 C4 N2 177.8(6) . . . . ?
C4 N2 C5 C6 -67.4(8) . . . . ?
C3 N2 C5 C6 109.1(7) . . . . ?
C11 C6 C5 N2 125.8(6) . . . . ?
C7 C6 C5 N2 -58.4(8) . . . . ?
C25 C26 C27 C28 -0.5(10) . . . . ?
C29 C28 C27 C26 0.7(10) . . . . ?
N2 C3 C2 N1 1.1(7) . . . . ?
C4 N1 C2 C3 -0.5(7) . . . . ?
C1 N1 C2 C3 -178.6(6) . . . . ?
